data_4026591
loop_
_publ_author_name
'Silong Xu'
'Rongshun Chen'
'Zhengjie He'

_publ_section_title
;
 PBu3-Mediated Vinylogous Wittig Reaction of \a-Methyl Allenoates with
 Aldehydes and Mechanistic Investigations
;
_journal_name_full 'Journal of Organic Chemistry'
_journal_page_first 7528
_journal_page_last 7538
_journal_paper_doi 10.1021/jo201466k
_journal_volume 76
_journal_year 2011
_chemical_formula_moiety 'C15 H17 N O5'
_chemical_formula_sum 'C15 H17 N O5'
_chemical_formula_weight 291.30
_chemical_name_systematic
; 
 ? 
;
_space_group_IT_number 15
_symmetry_cell_setting monoclinic
_symmetry_space_group_name_Hall '-C 2yc'
_symmetry_space_group_name_H-M 'C 1 2/c 1'
_atom_sites_solution_hydrogens geom
_atom_sites_solution_primary direct
_atom_sites_solution_secondary difmap
_audit_creation_method SHELXL-97
_cell_angle_alpha 90.00
_cell_angle_beta 102.794(5)
_cell_angle_gamma 90.00
_cell_formula_units_Z 8
_cell_length_a 28.261(4)
_cell_length_b 7.7830(10)
_cell_length_c 13.361(2)
_cell_measurement_reflns_used 5068
_cell_measurement_temperature 113(2)
_cell_measurement_theta_max 28.20
_cell_measurement_theta_min 1.60
_cell_volume 2865.9(7)
_computing_cell_refinement 'CrystalClear-SM Expert 2.0 r2'
_computing_data_collection 'CrystalClear-SM Expert 2.0 r2 (Rigaku, 2009)'
_computing_data_reduction 'CrystalClear-SM Expert 2.0 r2'
_computing_molecular_graphics 'CrystalStructure 4.0'
_computing_publication_material 'CrystalStructure 4.0 (Rigaku, 2009)'
_computing_structure_refinement 'SHELXL-97 (Sheldrick, 1997)'
_computing_structure_solution 'SHELXS-97 (Sheldrick, 1990)'
_diffrn_ambient_temperature 113(2)
_diffrn_detector_area_resol_mean 14.222
_diffrn_measured_fraction_theta_full 0.996
_diffrn_measured_fraction_theta_max 0.996
_diffrn_measurement_device_type 'Rigaku Saturn724 CCD'
_diffrn_measurement_method \w
_diffrn_radiation_monochromator multilayer
_diffrn_radiation_source 'rotating anode'
_diffrn_radiation_type MoK\a
_diffrn_radiation_wavelength 0.71075
_diffrn_reflns_av_R_equivalents 0.0393
_diffrn_reflns_av_sigmaI/netI 0.0353
_diffrn_reflns_limit_h_max 37
_diffrn_reflns_limit_h_min -36
_diffrn_reflns_limit_k_max 10
_diffrn_reflns_limit_k_min -10
_diffrn_reflns_limit_l_max 17
_diffrn_reflns_limit_l_min -17
_diffrn_reflns_number 17703
_diffrn_reflns_theta_full 27.89
_diffrn_reflns_theta_max 27.89
_diffrn_reflns_theta_min 1.48
_diffrn_standards_decay_% 0
_diffrn_standards_interval_count 0
_diffrn_standards_interval_time 0
_diffrn_standards_number 0
_exptl_absorpt_coefficient_mu 0.102
_exptl_absorpt_correction_T_max 0.9839
_exptl_absorpt_correction_T_min 0.9779
_exptl_absorpt_correction_type multi-scan
_exptl_absorpt_process_details CrystalClear
_exptl_crystal_colour colorless
_exptl_crystal_density_diffrn 1.350
_exptl_crystal_description prism
_exptl_crystal_F_000 1232
_exptl_crystal_size_max 0.22
_exptl_crystal_size_mid 0.20
_exptl_crystal_size_min 0.16
_refine_diff_density_max 0.435
_refine_diff_density_min -0.180
_refine_diff_density_rms 0.053
_refine_ls_extinction_method none
_refine_ls_goodness_of_fit_ref 0.995
_refine_ls_hydrogen_treatment mixed
_refine_ls_matrix_type full
_refine_ls_number_parameters 193
_refine_ls_number_reflns 3416
_refine_ls_number_restraints 0
_refine_ls_restrained_S_all 0.995
_refine_ls_R_factor_all 0.0479
_refine_ls_R_factor_gt 0.0387
_refine_ls_shift/su_max 0.000
_refine_ls_shift/su_mean 0.000
_refine_ls_structure_factor_coef Fsqd
_refine_ls_weighting_details 'calc w=1/[\s^2^(Fo^2^)+(0.0724P)^2^+0.0000P] where P=(Fo^2^+2Fc^2^)/3'
_refine_ls_weighting_scheme calc
_refine_ls_wR_factor_gt 0.1049
_refine_ls_wR_factor_ref 0.1095
_reflns_number_gt 2476
_reflns_number_total 3416
_reflns_threshold_expression >2sigma(I)
_cod_data_source_file jo201466k_si_002.cif
_cod_data_source_block shelxl
_cod_database_code 4026591

loop_
_symmetry_equiv_pos_as_xyz
'x, y, z'
'-x, y, -z+1/2'
'x+1/2, y+1/2, z'
'-x+1/2, y+1/2, -z+1/2'
'-x, -y, -z'
'x, -y, z-1/2'
'-x+1/2, -y+1/2, -z'
'x+1/2, -y+1/2, z-1/2'

loop_
_atom_site_label
_atom_site_type_symbol
_atom_site_fract_x
_atom_site_fract_y
_atom_site_fract_z
_atom_site_U_iso_or_equiv
_atom_site_adp_type
_atom_site_occupancy
_atom_site_symmetry_multiplicity
_atom_site_calc_flag
_atom_site_refinement_flags
O1 O 0.03675(3) -0.32274(10) -0.01435(6) 0.0276(2) Uani 1 1 d .
O2 O 0.11072(4) -0.40702(11) 0.16994(6) 0.0372(2) Uani 1 1 d .
O3 O 0.05538(3) -0.29578(12) 0.23911(6) 0.0348(2) Uani 1 1 d .
O4 O 0.19616(3) -0.10614(10) 0.43342(6) 0.0302(2) Uani 1 1 d .
O5 O 0.20854(3) 0.05504(10) 0.57512(6) 0.0247(2) Uani 1 1 d .
N1 N 0.08218(3) -0.29220(12) 0.17880(7) 0.0234(2) Uani 1 1 d .
C1 C 0.05498(4) -0.16281(14) 0.01025(8) 0.0205(2) Uani 1 1 d .
C2 C 0.07964(4) -0.14050(14) 0.11202(8) 0.0187(2) Uani 1 1 d .
C3 C 0.10054(4) 0.01340(14) 0.15271(8) 0.0190(2) Uani 1 1 d .
C4 C 0.09574(4) 0.15177(15) 0.08409(8) 0.0227(2) Uani 1 1 d .
H4 H 0.1096 0.2597 0.1074 0.027 Uiso 1 1 calc R
C5 C 0.07114(4) 0.13350(15) -0.01683(8) 0.0250(3) Uani 1 1 d .
H5 H 0.0682 0.2298 -0.0615 0.030 Uiso 1 1 calc R
C6 C 0.05060(4) -0.02242(15) -0.05483(8) 0.0236(3) Uani 1 1 d .
H6 H 0.0338 -0.0324 -0.1245 0.028 Uiso 1 1 calc R
C7 C 0.01527(4) -0.35528(18) -0.12010(8) 0.0308(3) Uani 1 1 d .
H7A H -0.0133 -0.2816 -0.1421 0.037 Uiso 1 1 calc R
H7B H 0.0054 -0.4761 -0.1287 0.037 Uiso 1 1 calc R
H7C H 0.0389 -0.3305 -0.1618 0.037 Uiso 1 1 calc R
C8 C 0.12708(4) 0.02193(14) 0.26016(8) 0.0202(2) Uani 1 1 d .
H8 H 0.1360 -0.0838 0.2948 0.024 Uiso 1 1 calc R
C9 C 0.13974(4) 0.16740(14) 0.31358(8) 0.0196(2) Uani 1 1 d .
H9 H 0.1304 0.2718 0.2778 0.024 Uiso 1 1 calc R
C10 C 0.16632(4) 0.18382(13) 0.42044(8) 0.0191(2) Uani 1 1 d .
C11 C 0.16902(4) 0.33225(14) 0.47283(8) 0.0233(2) Uani 1 1 d .
H11 H 0.1884 0.3306 0.5407 0.028 Uiso 1 1 calc R
C12 C 0.14531(5) 0.49904(15) 0.43716(9) 0.0295(3) Uani 1 1 d .
H12A H 0.1333 0.4959 0.3625 0.035 Uiso 1 1 calc R
H12B H 0.1689 0.5924 0.4553 0.035 Uiso 1 1 calc R
H12C H 0.1181 0.5186 0.4702 0.035 Uiso 1 1 calc R
C13 C 0.19132(4) 0.02952(14) 0.47429(8) 0.0200(2) Uani 1 1 d .
C14 C 0.23293(4) -0.09105(15) 0.63199(8) 0.0269(3) Uani 1 1 d .
H14A H 0.2557 -0.1437 0.5944 0.032 Uiso 1 1 calc R
H14B H 0.2089 -0.1789 0.6410 0.032 Uiso 1 1 calc R
C15 C 0.26005(4) -0.02626(17) 0.73484(9) 0.0308(3) Uani 1 1 d .
H15A H 0.2834 0.0617 0.7250 0.037 Uiso 1 1 calc R
H15B H 0.2774 -0.1218 0.7746 0.037 Uiso 1 1 calc R
H15C H 0.2370 0.0235 0.7719 0.037 Uiso 1 1 calc R

loop_
_atom_site_aniso_label
_atom_site_aniso_U_11
_atom_site_aniso_U_22
_atom_site_aniso_U_33
_atom_site_aniso_U_23
_atom_site_aniso_U_13
_atom_site_aniso_U_12
O1 0.0357(5) 0.0260(5) 0.0176(4) -0.0044(3) -0.0012(3) -0.0060(4)
O2 0.0577(6) 0.0220(5) 0.0298(5) 0.0017(4) 0.0050(4) 0.0111(4)
O3 0.0420(5) 0.0392(6) 0.0248(4) 0.0054(4) 0.0112(4) -0.0103(4)
O4 0.0419(5) 0.0201(4) 0.0247(4) -0.0050(3) -0.0008(4) 0.0079(4)
O5 0.0330(4) 0.0206(4) 0.0185(4) -0.0011(3) 0.0018(3) 0.0047(3)
N1 0.0316(5) 0.0195(5) 0.0161(4) -0.0019(3) -0.0011(4) -0.0057(4)
C1 0.0208(5) 0.0233(6) 0.0173(5) -0.0020(4) 0.0039(4) 0.0008(4)
C2 0.0213(5) 0.0184(5) 0.0167(5) 0.0018(4) 0.0045(4) 0.0016(4)
C3 0.0200(5) 0.0196(6) 0.0178(5) -0.0004(4) 0.0051(4) 0.0014(4)
C4 0.0269(6) 0.0193(6) 0.0222(5) 0.0016(4) 0.0059(5) -0.0010(5)
C5 0.0284(6) 0.0251(6) 0.0215(5) 0.0062(4) 0.0060(5) 0.0035(5)
C6 0.0239(6) 0.0306(6) 0.0159(5) 0.0024(4) 0.0037(4) 0.0029(5)
C7 0.0336(7) 0.0368(7) 0.0188(6) -0.0089(5) -0.0012(5) -0.0036(6)
C8 0.0244(6) 0.0170(5) 0.0186(5) 0.0016(4) 0.0036(4) -0.0009(4)
C9 0.0224(5) 0.0178(5) 0.0189(5) 0.0017(4) 0.0054(4) 0.0015(4)
C10 0.0204(5) 0.0174(6) 0.0196(5) -0.0003(4) 0.0046(4) -0.0008(4)
C11 0.0276(6) 0.0210(6) 0.0206(5) -0.0011(4) 0.0039(4) -0.0009(5)
C12 0.0434(7) 0.0190(6) 0.0250(6) -0.0023(5) 0.0051(5) 0.0015(5)
C13 0.0208(5) 0.0196(6) 0.0198(5) -0.0013(4) 0.0046(4) -0.0014(4)
C14 0.0321(6) 0.0222(6) 0.0234(6) 0.0019(4) 0.0000(5) 0.0061(5)
C15 0.0344(7) 0.0312(7) 0.0237(6) 0.0002(5) -0.0006(5) 0.0015(5)

loop_
_atom_type_symbol
_atom_type_description
_atom_type_scat_dispersion_real
_atom_type_scat_dispersion_imag
_atom_type_scat_source
C C 0.0033 0.0016 'International Tables Vol C Tables 4.2.6.8 and 6.1.1.4'
H H 0.0000 0.0000 'International Tables Vol C Tables 4.2.6.8 and 6.1.1.4'
N N 0.0061 0.0033 'International Tables Vol C Tables 4.2.6.8 and 6.1.1.4'
O O 0.0106 0.0060 'International Tables Vol C Tables 4.2.6.8 and 6.1.1.4'

loop_
_geom_angle_atom_site_label_1
_geom_angle_atom_site_label_2
_geom_angle_atom_site_label_3
_geom_angle
C1 O1 C7 117.12(9)
C13 O5 C14 115.69(8)
O3 N1 O2 124.31(10)
O3 N1 C2 117.63(9)
O2 N1 C2 118.06(9)
O1 C1 C6 126.46(10)
O1 C1 C2 115.51(9)
C6 C1 C2 118.02(10)
C3 C2 C1 124.42(10)
C3 C2 N1 119.60(9)
C1 C2 N1 115.96(9)
C2 C3 C4 115.76(9)
C2 C3 C8 120.14(9)
C4 C3 C8 124.06(10)
C5 C4 C3 120.98(10)
C5 C4 H4 119.5
C3 C4 H4 119.5
C4 C5 C6 121.68(10)
C4 C5 H5 119.2
C6 C5 H5 119.2
C1 C6 C5 119.13(10)
C1 C6 H6 120.4
C5 C6 H6 120.4
O1 C7 H7A 109.5
O1 C7 H7B 109.5
H7A C7 H7B 109.5
O1 C7 H7C 109.5
H7A C7 H7C 109.5
H7B C7 H7C 109.5
C9 C8 C3 125.19(10)
C9 C8 H8 117.4
C3 C8 H8 117.4
C8 C9 C10 127.60(10)
C8 C9 H9 116.2
C10 C9 H9 116.2
C11 C10 C9 122.72(10)
C11 C10 C13 118.27(10)
C9 C10 C13 119.01(9)
C10 C11 C12 127.78(10)
C10 C11 H11 116.1
C12 C11 H11 116.1
C11 C12 H12A 109.5
C11 C12 H12B 109.5
H12A C12 H12B 109.5
C11 C12 H12C 109.5
H12A C12 H12C 109.5
H12B C12 H12C 109.5
O4 C13 O5 122.01(10)
O4 C13 C10 124.91(10)
O5 C13 C10 113.08(9)
O5 C14 C15 107.57(9)
O5 C14 H14A 110.2
C15 C14 H14A 110.2
O5 C14 H14B 110.2
C15 C14 H14B 110.2
H14A C14 H14B 108.5
C14 C15 H15A 109.5
C14 C15 H15B 109.5
H15A C15 H15B 109.5
C14 C15 H15C 109.5
H15A C15 H15C 109.5
H15B C15 H15C 109.5

loop_
_geom_bond_atom_site_label_1
_geom_bond_atom_site_label_2
_geom_bond_distance
O1 C1 1.3593(13)
O1 C7 1.4315(13)
O2 N1 1.2271(12)
O3 N1 1.2222(12)
O4 C13 1.2103(13)
O5 C13 1.3419(13)
O5 C14 1.4538(13)
N1 C2 1.4721(14)
C1 C6 1.3848(15)
C1 C2 1.3946(14)
C2 C3 1.3917(15)
C3 C4 1.4013(15)
C3 C8 1.4666(14)
C4 C5 1.3807(15)
C4 H4 0.9500
C5 C6 1.3918(16)
C5 H5 0.9500
C6 H6 0.9500
C7 H7A 0.9800
C7 H7B 0.9800
C7 H7C 0.9800
C8 C9 1.3440(15)
C8 H8 0.9500
C9 C10 1.4642(15)
C9 H9 0.9500
C10 C11 1.3441(14)
C10 C13 1.4946(15)
C11 C12 1.4899(16)
C11 H11 0.9500
C12 H12A 0.9800
C12 H12B 0.9800
C12 H12C 0.9800
C14 C15 1.5045(16)
C14 H14A 0.9900
C14 H14B 0.9900
C15 H15A 0.9800
C15 H15B 0.9800
C15 H15C 0.9800

loop_
_geom_torsion_atom_site_label_1
_geom_torsion_atom_site_label_2
_geom_torsion_atom_site_label_3
_geom_torsion_atom_site_label_4
_geom_torsion
C7 O1 C1 C6 7.00(16)
C7 O1 C1 C2 -174.20(9)
O1 C1 C2 C3 -179.38(9)
C6 C1 C2 C3 -0.47(16)
O1 C1 C2 N1 -0.51(14)
C6 C1 C2 N1 178.41(9)
O3 N1 C2 C3 75.28(13)
O2 N1 C2 C3 -105.18(12)
O3 N1 C2 C1 -103.66(11)
O2 N1 C2 C1 75.89(13)
C1 C2 C3 C4 -0.17(16)
N1 C2 C3 C4 -179.01(9)
C1 C2 C3 C8 -178.05(9)
N1 C2 C3 C8 3.11(15)
C2 C3 C4 C5 0.72(15)
C8 C3 C4 C5 178.50(10)
C3 C4 C5 C6 -0.63(17)
O1 C1 C6 C5 179.35(10)
C2 C1 C6 C5 0.57(16)
C4 C5 C6 C1 -0.04(16)
C2 C3 C8 C9 -165.17(10)
C4 C3 C8 C9 17.14(17)
C3 C8 C9 C10 -179.71(9)
C8 C9 C10 C11 -166.64(11)
C8 C9 C10 C13 12.96(16)
C9 C10 C11 C12 2.74(18)
C13 C10 C11 C12 -176.86(10)
C14 O5 C13 O4 -0.54(15)
C14 O5 C13 C10 179.51(9)
C11 C10 C13 O4 -171.68(11)
C9 C10 C13 O4 8.70(16)
C11 C10 C13 O5 8.27(14)
C9 C10 C13 O5 -171.35(9)
C13 O5 C14 C15 166.06(9)
